data_7021164
loop_
_publ_author_name
'Keske, Eric C.'
'Zenkina, Olena V.'
'Asadi, Ali'
'Sun, Hongsui'
'Praetorius, Jeremy M.'
'Allen, Daryl P.'
'Covelli, Danielle'
'Patrick, Brian O.'
'Wang, Ruiyao'
'Kennepohl, Pierre'
'James, Brian R.'
'Crudden, Cathleen M.'

_publ_section_title
;
 Dioxygen adducts of rhodium N-heterocyclic carbene complexes.
;
_journal_issue 20
_journal_name_full 'Dalton transactions (Cambridge, England : 2003)'
_journal_page_first 7414
_journal_page_last 7423
_journal_paper_doi 10.1039/c3dt32264e
_journal_volume 42
_journal_year 2013
_chemical_formula_sum 'C54 H72 Cl N4 O2 Rh'
_chemical_formula_weight 947.52
_chemical_name_systematic
;
?
;
_space_group_IT_number 14
_symmetry_cell_setting monoclinic
_symmetry_space_group_name_Hall '-P 2ybc'
_symmetry_space_group_name_H-M 'P 1 21/c 1'
_atom_sites_solution_hydrogens geom
_atom_sites_solution_primary direct
_atom_sites_solution_secondary difmap
_audit_creation_method SHELXL-97
_cell_angle_alpha 90.00
_cell_angle_beta 95.0630(10)
_cell_angle_gamma 90.00
_cell_formula_units_Z 4
_cell_length_a 12.6048(5)
_cell_length_b 21.1023(10)
_cell_length_c 19.8279(9)
_cell_measurement_reflns_used 9978
_cell_measurement_temperature 173(1)
_cell_measurement_theta_max 25.05
_cell_measurement_theta_min 2.19
_cell_volume 5253.5(4)
_computing_cell_refinement 'Bruker SAINT'
_computing_data_collection 'Bruker APEX2'
_computing_data_reduction 'Bruker SAINT'
_computing_molecular_graphics 'Bruker SHELXTL'
_computing_publication_material 'Bruker SHELXTL'
_computing_structure_refinement 'SHELXL-97 (Sheldrick, 2008)'
_computing_structure_solution 'SIR-92 (Giacovazzo, 1992)'
_diffrn_ambient_temperature 173(1)
_diffrn_measured_fraction_theta_full 0.997
_diffrn_measured_fraction_theta_max 0.997
_diffrn_measurement_device_type 'Bruker X8 APEX II'
_diffrn_measurement_method 'area detector'
_diffrn_radiation_monochromator graphite
_diffrn_radiation_source 'fine-focus sealed tube'
_diffrn_radiation_type MoK\a
_diffrn_radiation_wavelength 0.71073
_diffrn_reflns_av_R_equivalents 0.0692
_diffrn_reflns_av_sigmaI/netI 0.0721
_diffrn_reflns_limit_h_max 14
_diffrn_reflns_limit_h_min -10
_diffrn_reflns_limit_k_max 25
_diffrn_reflns_limit_k_min -25
_diffrn_reflns_limit_l_max 23
_diffrn_reflns_limit_l_min -23
_diffrn_reflns_number 39700
_diffrn_reflns_theta_full 25.06
_diffrn_reflns_theta_max 25.06
_diffrn_reflns_theta_min 1.41
_exptl_absorpt_coefficient_mu 0.417
_exptl_absorpt_correction_T_max 0.979
_exptl_absorpt_correction_T_min 0.889
_exptl_absorpt_correction_type multi-scan
_exptl_absorpt_process_details 'SADABS (Sheldrick, 2008)'
_exptl_crystal_colour blue
_exptl_crystal_density_diffrn 1.198
_exptl_crystal_density_method 'not measured'
_exptl_crystal_description needle
_exptl_crystal_F_000 2008
_exptl_crystal_size_max 0.40
_exptl_crystal_size_mid 0.10
_exptl_crystal_size_min 0.05
_refine_diff_density_max 0.423
_refine_diff_density_min -0.557
_refine_diff_density_rms 0.076
_refine_ls_extinction_method none
_refine_ls_goodness_of_fit_ref 1.021
_refine_ls_hydrogen_treatment constr
_refine_ls_matrix_type full
_refine_ls_number_parameters 588
_refine_ls_number_reflns 9294
_refine_ls_number_restraints 0
_refine_ls_restrained_S_all 1.021
_refine_ls_R_factor_all 0.0855
_refine_ls_R_factor_gt 0.0486
_refine_ls_shift/su_max 0.001
_refine_ls_shift/su_mean 0.000
_refine_ls_structure_factor_coef Fsqd
_refine_ls_weighting_details 'calc w=1/[\s^2^(Fo^2^)+(0.0116P)^2^+6.6872P] where P=(Fo^2^+2Fc^2^)/3'
_refine_ls_weighting_scheme calc
_refine_ls_wR_factor_gt 0.0732
_refine_ls_wR_factor_ref 0.0855
_reflns_number_gt 6460
_reflns_number_total 9294
_reflns_threshold_expression >2\s(I)
_cod_data_source_file c3dt32264e.txt
_cod_data_source_block bj442new
_cod_original_sg_symbol_H-M P21/c
_cod_database_code 7021164

loop_
_symmetry_equiv_pos_as_xyz
'x, y, z'
'-x, y+1/2, -z+1/2'
'-x, -y, -z'
'x, -y-1/2, z-1/2'

loop_
_atom_site_label
_atom_site_type_symbol
_atom_site_fract_x
_atom_site_fract_y
_atom_site_fract_z
_atom_site_U_iso_or_equiv
_atom_site_adp_type
_atom_site_occupancy
_atom_site_symmetry_multiplicity
_atom_site_calc_flag
_atom_site_refinement_flags
_atom_site_disorder_assembly
_atom_site_disorder_group
C1 C 0.7842(2) -0.06418(16) 0.75493(17) 0.0192(8) Uani 1 1 d . A .
C2 C 0.7679(3) -0.17054(17) 0.77052(19) 0.0293(10) Uani 1 1 d . . .
H2 H 0.7408 -0.2101 0.7841 0.035 Uiso 1 1 calc R . .
C3 C 0.8543(3) -0.16168(17) 0.73736(19) 0.0282(9) Uani 1 1 d . . .
H3 H 0.9010 -0.1934 0.7233 0.034 Uiso 1 1 calc R . .
C4 C 0.9508(3) -0.07245(16) 0.69288(18) 0.0205(8) Uani 1 1 d . . .
C5 C 1.0442(3) -0.05652(17) 0.73192(18) 0.0235(9) Uani 1 1 d . . .
C6 C 1.1333(3) -0.04405(18) 0.6966(2) 0.0324(10) Uani 1 1 d . . .
H6 H 1.1990 -0.0332 0.7211 0.039 Uiso 1 1 calc R . .
C7 C 1.1274(3) -0.04723(18) 0.6270(2) 0.0350(10) Uani 1 1 d . . .
H7 H 1.1892 -0.0396 0.6041 0.042 Uiso 1 1 calc R . .
C8 C 1.0325(3) -0.06142(17) 0.5903(2) 0.0296(9) Uani 1 1 d . . .
H8 H 1.0294 -0.0626 0.5422 0.036 Uiso 1 1 calc R . .
C9 C 0.9409(3) -0.07407(16) 0.62253(19) 0.0239(9) Uani 1 1 d . . .
C10 C 1.0517(3) -0.05388(18) 0.80858(19) 0.0310(10) Uani 1 1 d . . .
H10 H 0.9775 -0.0562 0.8226 0.037 Uiso 1 1 calc R . .
C11 C 1.1119(4) -0.1110(3) 0.8385(2) 0.0764(17) Uani 1 1 d . . .
H11A H 1.1856 -0.1095 0.8266 0.115 Uiso 1 1 calc R . .
H11B H 1.0777 -0.1499 0.8205 0.115 Uiso 1 1 calc R . .
H11C H 1.1112 -0.1104 0.8879 0.115 Uiso 1 1 calc R . .
C12 C 1.1003(4) 0.0070(2) 0.8363(2) 0.0729(17) Uani 1 1 d . . .
H12A H 1.1746 0.0095 0.8257 0.109 Uiso 1 1 calc R . .
H12B H 1.0974 0.0081 0.8855 0.109 Uiso 1 1 calc R . .
H12C H 1.0605 0.0430 0.8157 0.109 Uiso 1 1 calc R . .
C13 C 0.8363(3) -0.08935(18) 0.58140(19) 0.0291(9) Uani 1 1 d . . .
H13 H 0.7780 -0.0855 0.6123 0.035 Uiso 1 1 calc R . .
C14 C 0.8344(3) -0.1572(2) 0.5544(2) 0.0493(12) Uani 1 1 d . . .
H14A H 0.8907 -0.1624 0.5238 0.074 Uiso 1 1 calc R . .
H14B H 0.7651 -0.1658 0.5297 0.074 Uiso 1 1 calc R . .
H14C H 0.8463 -0.1869 0.5923 0.074 Uiso 1 1 calc R . .
C15 C 0.8122(3) -0.0424(2) 0.52294(19) 0.0386(10) Uani 1 1 d . . .
H15A H 0.8207 0.0010 0.5401 0.058 Uiso 1 1 calc R . .
H15B H 0.7389 -0.0486 0.5032 0.058 Uiso 1 1 calc R . .
H15C H 0.8616 -0.0497 0.4883 0.058 Uiso 1 1 calc R . .
C16 C 0.6276(3) -0.10564(17) 0.81418(19) 0.0236(8) Uani 1 1 d . . .
C17 C 0.5321(3) -0.10141(17) 0.77246(19) 0.0265(9) Uani 1 1 d . . .
C18 C 0.4386(3) -0.1029(2) 0.8050(2) 0.0376(10) Uani 1 1 d . . .
H18 H 0.3719 -0.0997 0.7789 0.045 Uiso 1 1 calc R . .
C19 C 0.4406(3) -0.1088(2) 0.8742(2) 0.0440(12) Uani 1 1 d . . .
H19 H 0.3755 -0.1104 0.8949 0.053 Uiso 1 1 calc R . .
C20 C 0.5360(3) -0.1126(2) 0.9138(2) 0.0419(11) Uani 1 1 d . . .
H20 H 0.5359 -0.1160 0.9616 0.050 Uiso 1 1 calc R . .
C21 C 0.6326(3) -0.11137(19) 0.8844(2) 0.0323(10) Uani 1 1 d . . .
C22 C 0.5298(3) -0.09815(18) 0.69594(19) 0.0285(9) Uani 1 1 d . . .
H22 H 0.6010 -0.0823 0.6848 0.034 Uiso 1 1 calc R . .
C23 C 0.5152(4) -0.1638(2) 0.6653(2) 0.0666(15) Uani 1 1 d . . .
H23A H 0.5692 -0.1924 0.6869 0.100 Uiso 1 1 calc R . .
H23B H 0.5229 -0.1616 0.6166 0.100 Uiso 1 1 calc R . .
H23C H 0.4441 -0.1797 0.6726 0.100 Uiso 1 1 calc R . .
C24 C 0.4468(3) -0.0527(2) 0.6643(2) 0.0546(14) Uani 1 1 d . . .
H24A H 0.3755 -0.0687 0.6712 0.082 Uiso 1 1 calc R . .
H24B H 0.4543 -0.0491 0.6157 0.082 Uiso 1 1 calc R . .
H24C H 0.4567 -0.0110 0.6856 0.082 Uiso 1 1 calc R . .
C25 C 0.7377(3) -0.1197(2) 0.9284(2) 0.0444(12) Uani 1 1 d . . .
H25 H 0.7969 -0.1080 0.9003 0.053 Uiso 1 1 calc R . .
C26 C 0.7531(4) -0.1889(2) 0.9496(2) 0.0603(14) Uani 1 1 d . . .
H26A H 0.6993 -0.2006 0.9801 0.090 Uiso 1 1 calc R . .
H26B H 0.8244 -0.1944 0.9730 0.090 Uiso 1 1 calc R . .
H26C H 0.7457 -0.2160 0.9094 0.090 Uiso 1 1 calc R . .
C27 C 0.7451(4) -0.0767(2) 0.9905(2) 0.0646(15) Uani 1 1 d . . .
H27A H 0.7316 -0.0328 0.9762 0.097 Uiso 1 1 calc R . .
H27B H 0.8165 -0.0800 1.0141 0.097 Uiso 1 1 calc R . .
H27C H 0.6920 -0.0898 1.0209 0.097 Uiso 1 1 calc R . .
C28 C 0.7292(3) 0.12837(16) 0.74985(17) 0.0183(8) Uani 1 1 d . A .
C29 C 0.6475(3) 0.22302(17) 0.72718(19) 0.0293(9) Uani 1 1 d . . .
H29 H 0.5933 0.2531 0.7145 0.035 Uiso 1 1 calc R . .
C30 C 0.7498(3) 0.23539(16) 0.7455(2) 0.0298(9) Uani 1 1 d . . .
H30 H 0.7828 0.2759 0.7481 0.036 Uiso 1 1 calc R . .
C31 C 0.9116(3) 0.17432(16) 0.78101(19) 0.0228(9) Uani 1 1 d . . .
C32 C 0.9444(3) 0.18406(18) 0.8491(2) 0.0314(10) Uani 1 1 d . . .
C33 C 1.0544(3) 0.18595(19) 0.8666(2) 0.0405(11) Uani 1 1 d . . .
H33 H 1.0802 0.1923 0.9126 0.049 Uiso 1 1 calc R . .
C34 C 1.1258(3) 0.17877(19) 0.8185(2) 0.0433(12) Uani 1 1 d . . .
H34 H 1.2001 0.1799 0.8315 0.052 Uiso 1 1 calc R . .
C35 C 1.0901(3) 0.17002(18) 0.7522(2) 0.0374(11) Uani 1 1 d . . .
H35 H 1.1406 0.1657 0.7197 0.045 Uiso 1 1 calc R . .
C36 C 0.9823(3) 0.16724(16) 0.7308(2) 0.0257(9) Uani 1 1 d . . .
C37 C 0.8658(3) 0.1955(2) 0.9016(2) 0.0420(11) Uani 1 1 d . . .
H37 H 0.7954 0.1779 0.8833 0.050 Uiso 1 1 calc R . .
C38 C 0.8974(4) 0.1627(2) 0.9689(2) 0.0691(16) Uani 1 1 d . . .
H38A H 0.9125 0.1179 0.9608 0.104 Uiso 1 1 calc R . .
H38B H 0.8389 0.1660 0.9982 0.104 Uiso 1 1 calc R . .
H38C H 0.9611 0.1831 0.9910 0.104 Uiso 1 1 calc R . .
C39 C 0.8509(4) 0.2669(2) 0.9135(2) 0.0645(15) Uani 1 1 d . . .
H39A H 0.9192 0.2857 0.9305 0.097 Uiso 1 1 calc R . .
H39B H 0.7989 0.2732 0.9468 0.097 Uiso 1 1 calc R . .
H39C H 0.8253 0.2873 0.8707 0.097 Uiso 1 1 calc R . .
C40 C 0.9451(3) 0.15841(19) 0.65685(19) 0.0316(10) Uani 1 1 d . . .
H40 H 0.8669 0.1495 0.6540 0.038 Uiso 1 1 calc R . .
C41 C 0.9978(3) 0.1027(2) 0.6258(2) 0.0512(13) Uani 1 1 d . . .
H41A H 1.0738 0.1117 0.6239 0.077 Uiso 1 1 calc R . .
H41B H 0.9645 0.0954 0.5799 0.077 Uiso 1 1 calc R . .
H41C H 0.9894 0.0649 0.6535 0.077 Uiso 1 1 calc R . .
C42 C 0.9605(5) 0.2177(2) 0.6165(2) 0.091(2) Uani 1 1 d . . .
H42A H 0.9211 0.2527 0.6350 0.136 Uiso 1 1 calc R . .
H42B H 0.9340 0.2106 0.5691 0.136 Uiso 1 1 calc R . .
H42C H 1.0365 0.2283 0.6191 0.136 Uiso 1 1 calc R . .
C43 C 0.5305(3) 0.13019(17) 0.7162(2) 0.0300(10) Uani 1 1 d . . .
C44 C 0.4880(3) 0.12859(19) 0.6488(2) 0.0408(12) Uani 1 1 d . . .
C45 C 0.3817(4) 0.1102(2) 0.6371(3) 0.0608(16) Uani 1 1 d . . .
H45 H 0.3492 0.1091 0.5920 0.073 Uiso 1 1 calc R . .
C46 C 0.3239(4) 0.0937(2) 0.6891(4) 0.074(2) Uani 1 1 d . . .
H46 H 0.2514 0.0818 0.6796 0.089 Uiso 1 1 calc R . .
C47 C 0.3682(4) 0.0940(2) 0.7552(3) 0.0658(17) Uani 1 1 d . . .
H47 H 0.3264 0.0815 0.7906 0.079 Uiso 1 1 calc R . .
C48 C 0.4745(3) 0.1127(2) 0.7709(3) 0.0441(12) Uani 1 1 d . . .
C49 C 0.5520(4) 0.1447(2) 0.5902(2) 0.0510(13) Uani 1 1 d . . .
H49 H 0.6282 0.1491 0.6083 0.061 Uiso 1 1 calc R . .
C50 C 0.5457(4) 0.0924(3) 0.5358(2) 0.0724(17) Uani 1 1 d . . .
H50A H 0.5657 0.0517 0.5570 0.109 Uiso 1 1 calc R . .
H50B H 0.5945 0.1025 0.5016 0.109 Uiso 1 1 calc R . .
H50C H 0.4727 0.0898 0.5143 0.109 Uiso 1 1 calc R . .
C51 C 0.5166(5) 0.2079(2) 0.5576(3) 0.089(2) Uani 1 1 d . . .
H51A H 0.4442 0.2037 0.5356 0.134 Uiso 1 1 calc R . .
H51B H 0.5653 0.2197 0.5239 0.134 Uiso 1 1 calc R . .
H51C H 0.5177 0.2408 0.5926 0.134 Uiso 1 1 calc R . .
C52 C 0.5231(4) 0.1149(2) 0.8431(2) 0.0529(13) Uani 1 1 d . . .
H52 H 0.6013 0.1225 0.8419 0.063 Uiso 1 1 calc R . .
C53 C 0.5098(4) 0.0542(2) 0.8822(3) 0.0749(17) Uani 1 1 d . . .
H53A H 0.4340 0.0471 0.8870 0.112 Uiso 1 1 calc R . .
H53B H 0.5485 0.0577 0.9271 0.112 Uiso 1 1 calc R . .
H53C H 0.5382 0.0186 0.8577 0.112 Uiso 1 1 calc R . .
C54 C 0.4781(6) 0.1700(2) 0.8821(3) 0.104(2) Uani 1 1 d . . .
H54A H 0.4889 0.2098 0.8582 0.156 Uiso 1 1 calc R . .
H54B H 0.5149 0.1721 0.9277 0.156 Uiso 1 1 calc R . .
H54C H 0.4018 0.1634 0.8853 0.156 Uiso 1 1 calc R . .
N1 N 0.7249(2) -0.11142(14) 0.78145(15) 0.0233(7) Uani 1 1 d . . .
N2 N 0.8623(2) -0.09703(14) 0.72754(14) 0.0210(7) Uani 1 1 d . . .
N3 N 0.6355(2) 0.15816(14) 0.73027(15) 0.0220(7) Uani 1 1 d . . .
N4 N 0.7985(2) 0.17755(13) 0.75998(14) 0.0201(7) Uani 1 1 d . . .
O1 O 0.6729(3) 0.02349(16) 0.6648(2) 0.0333(9) Uani 0.895(7) 1 d P A 1
O2 O 0.7790(3) 0.03653(14) 0.65611(15) 0.0322(10) Uani 0.895(7) 1 d P A 1
Cl1 Cl 0.80420(15) 0.03531(6) 0.86785(7) 0.0445(7) Uani 0.895(7) 1 d P A 1
Rh1 Rh 0.75732(2) 0.032088(13) 0.753985(15) 0.01938(8) Uani 1 1 d . . .
Cl1B Cl 0.7089(9) 0.0303(5) 0.6407(6) 0.017(4) Uiso 0.105(7) 1 d P A 2
O2B O 0.851(3) 0.0397(18) 0.835(2) 0.064(12) Uiso 0.105(7) 1 d P A 2
O1B O 0.745(3) 0.0289(16) 0.8514(18) 0.046(10) Uiso 0.105(7) 1 d P A 2

loop_
_atom_site_aniso_label
_atom_site_aniso_U_11
_atom_site_aniso_U_22
_atom_site_aniso_U_33
_atom_site_aniso_U_23
_atom_site_aniso_U_13
_atom_site_aniso_U_12
C1 0.0175(19) 0.022(2) 0.0183(19) -0.0001(17) -0.0004(16) -0.0061(15)
C2 0.033(2) 0.016(2) 0.039(3) 0.0015(18) 0.0055(19) -0.0021(18)
C3 0.032(2) 0.014(2) 0.039(2) -0.0005(18) 0.0070(19) 0.0012(17)
C4 0.0217(19) 0.016(2) 0.024(2) 0.0039(16) 0.0032(16) 0.0014(15)
C5 0.0206(19) 0.023(2) 0.027(2) 0.0029(17) 0.0000(16) 0.0034(16)
C6 0.024(2) 0.032(2) 0.041(3) 0.006(2) -0.0012(18) -0.0020(17)
C7 0.028(2) 0.041(3) 0.038(2) 0.008(2) 0.0135(18) -0.0024(19)
C8 0.032(2) 0.031(2) 0.026(2) -0.0001(18) 0.0067(18) 0.0009(18)
C9 0.025(2) 0.017(2) 0.030(2) -0.0008(17) 0.0040(17) 0.0021(16)
C10 0.028(2) 0.034(2) 0.029(2) 0.0025(19) -0.0025(18) -0.0033(18)
C11 0.113(5) 0.072(4) 0.044(3) 0.024(3) 0.004(3) 0.030(4)
C12 0.116(5) 0.065(4) 0.037(3) -0.008(3) 0.004(3) -0.038(3)
C13 0.033(2) 0.029(2) 0.025(2) -0.0022(18) 0.0003(17) -0.0049(18)
C14 0.062(3) 0.038(3) 0.046(3) -0.009(2) -0.008(2) -0.010(2)
C15 0.041(2) 0.046(3) 0.029(2) 0.001(2) 0.0006(18) -0.002(2)
C16 0.024(2) 0.021(2) 0.027(2) 0.0040(18) 0.0095(17) -0.0035(16)
C17 0.029(2) 0.022(2) 0.030(2) 0.0023(18) 0.0060(17) -0.0053(17)
C18 0.030(2) 0.039(3) 0.045(3) 0.002(2) 0.008(2) -0.002(2)
C19 0.036(2) 0.054(3) 0.047(3) 0.008(2) 0.025(2) -0.006(2)
C20 0.046(3) 0.056(3) 0.026(2) 0.005(2) 0.013(2) -0.004(2)
C21 0.035(2) 0.032(2) 0.030(2) 0.003(2) 0.0053(19) -0.0073(19)
C22 0.029(2) 0.027(2) 0.030(2) 0.0013(19) 0.0046(17) -0.0040(18)
C23 0.114(4) 0.040(3) 0.044(3) -0.007(3) 0.001(3) -0.007(3)
C24 0.055(3) 0.065(4) 0.043(3) 0.006(3) 0.000(2) 0.019(3)
C25 0.043(3) 0.061(3) 0.029(2) 0.007(2) 0.003(2) -0.009(2)
C26 0.057(3) 0.073(4) 0.049(3) 0.018(3) -0.011(2) 0.006(3)
C27 0.077(4) 0.083(4) 0.034(3) -0.004(3) 0.006(3) -0.020(3)
C28 0.021(2) 0.0215(19) 0.0121(17) -0.0047(17) 0.0027(15) 0.0032(16)
C29 0.031(2) 0.019(2) 0.038(2) -0.0018(18) 0.0018(18) 0.0070(17)
C30 0.040(2) 0.0148(18) 0.035(2) 0.000(2) 0.0026(18) -0.001(2)
C31 0.024(2) 0.016(2) 0.028(2) 0.0028(17) -0.0011(17) -0.0041(16)
C32 0.040(2) 0.024(2) 0.029(2) 0.0013(19) -0.0041(19) -0.0078(18)
C33 0.047(3) 0.035(3) 0.036(3) -0.003(2) -0.016(2) -0.005(2)
C34 0.029(2) 0.032(3) 0.067(3) -0.003(2) -0.008(2) -0.002(2)
C35 0.033(2) 0.024(2) 0.056(3) -0.001(2) 0.007(2) 0.0002(19)
C36 0.024(2) 0.015(2) 0.038(2) 0.0008(18) 0.0017(18) -0.0020(16)
C37 0.052(3) 0.052(3) 0.021(2) -0.005(2) -0.003(2) -0.009(2)
C38 0.108(4) 0.073(4) 0.026(3) 0.001(3) 0.003(3) -0.021(3)
C39 0.076(4) 0.074(4) 0.044(3) -0.023(3) 0.008(3) 0.009(3)
C40 0.037(2) 0.031(2) 0.028(2) 0.0001(19) 0.0091(18) 0.0072(19)
C41 0.062(3) 0.047(3) 0.045(3) -0.012(3) 0.010(2) 0.004(3)
C42 0.194(7) 0.043(3) 0.036(3) 0.015(3) 0.008(4) 0.004(4)
C43 0.019(2) 0.020(2) 0.052(3) -0.007(2) 0.0047(19) 0.0029(16)
C44 0.030(2) 0.029(2) 0.060(3) -0.008(2) -0.012(2) 0.0093(19)
C45 0.036(3) 0.040(3) 0.100(5) -0.019(3) -0.026(3) 0.006(2)
C46 0.027(3) 0.050(4) 0.143(7) -0.036(4) 0.001(4) 0.000(2)
C47 0.041(3) 0.040(3) 0.124(5) -0.026(3) 0.047(3) -0.008(2)
C48 0.035(3) 0.032(3) 0.068(3) -0.011(2) 0.022(2) -0.003(2)
C49 0.062(3) 0.048(3) 0.039(3) -0.001(2) -0.019(2) 0.004(2)
C50 0.093(4) 0.076(4) 0.043(3) -0.011(3) -0.021(3) 0.006(3)
C51 0.132(5) 0.060(4) 0.069(4) 0.013(3) -0.034(4) 0.006(4)
C52 0.062(3) 0.044(3) 0.058(3) -0.009(3) 0.040(3) -0.014(2)
C53 0.101(4) 0.041(3) 0.088(4) -0.001(3) 0.041(3) 0.010(3)
C54 0.215(8) 0.037(3) 0.066(4) -0.004(3) 0.044(5) 0.004(4)
N1 0.0210(16) 0.0244(18) 0.0259(18) 0.0022(14) 0.0105(13) -0.0040(14)
N2 0.0209(16) 0.0173(16) 0.0256(18) 0.0010(14) 0.0062(13) 0.0016(13)
N3 0.0202(16) 0.0203(17) 0.0259(18) -0.0046(14) 0.0043(13) 0.0014(13)
N4 0.0212(16) 0.0172(17) 0.0218(17) -0.0016(14) 0.0012(13) -0.0009(13)
O1 0.032(2) 0.036(2) 0.032(2) 0.0003(17) 0.0007(17) -0.0051(16)
O2 0.040(3) 0.0312(18) 0.0275(17) 0.0010(15) 0.0122(15) -0.0030(16)
Cl1 0.0754(14) 0.0329(8) 0.0235(8) -0.0016(6) -0.0051(7) 0.0010(8)
Rh1 0.01993(14) 0.01791(14) 0.02071(15) -0.00047(16) 0.00417(10) -0.00064(14)

loop_
_atom_type_symbol
_atom_type_description
_atom_type_scat_dispersion_real
_atom_type_scat_dispersion_imag
_atom_type_scat_source
C C 0.0033 0.0016 'International Tables Vol C Tables 4.2.6.8 and 6.1.1.4'
H H 0.0000 0.0000 'International Tables Vol C Tables 4.2.6.8 and 6.1.1.4'
N N 0.0061 0.0033 'International Tables Vol C Tables 4.2.6.8 and 6.1.1.4'
O O 0.0106 0.0060 'International Tables Vol C Tables 4.2.6.8 and 6.1.1.4'
Cl Cl 0.1484 0.1585 'International Tables Vol C Tables 4.2.6.8 and 6.1.1.4'
Rh Rh -1.1178 0.9187 'International Tables Vol C Tables 4.2.6.8 and 6.1.1.4'

loop_
_geom_angle_atom_site_label_1
_geom_angle_atom_site_label_2
_geom_angle_atom_site_label_3
_geom_angle
N2 C1 N1 102.7(3)
N2 C1 Rh1 128.7(2)
N1 C1 Rh1 128.5(2)
C3 C2 N1 107.4(3)
C3 C2 H2 126.3
N1 C2 H2 126.3
C2 C3 N2 106.3(3)
C2 C3 H3 126.9
N2 C3 H3 126.9
C9 C4 C5 124.1(3)
C9 C4 N2 117.4(3)
C5 C4 N2 118.0(3)
C4 C5 C6 116.4(3)
C4 C5 C10 122.7(3)
C6 C5 C10 120.9(3)
C7 C6 C5 121.1(3)
C7 C6 H6 119.4
C5 C6 H6 119.4
C6 C7 C8 120.6(4)
C6 C7 H7 119.7
C8 C7 H7 119.7
C7 C8 C9 121.0(4)
C7 C8 H8 119.5
C9 C8 H8 119.5
C4 C9 C8 116.8(3)
C4 C9 C13 122.7(3)
C8 C9 C13 120.5(3)
C12 C10 C5 112.6(3)
C12 C10 C11 111.2(4)
C5 C10 C11 110.4(3)
C12 C10 H10 107.5
C5 C10 H10 107.5
C11 C10 H10 107.5
C10 C11 H11A 109.5
C10 C11 H11B 109.5
H11A C11 H11B 109.5
C10 C11 H11C 109.5
H11A C11 H11C 109.5
H11B C11 H11C 109.5
C10 C12 H12A 109.5
C10 C12 H12B 109.5
H12A C12 H12B 109.5
C10 C12 H12C 109.5
H12A C12 H12C 109.5
H12B C12 H12C 109.5
C9 C13 C14 111.8(3)
C9 C13 C15 111.8(3)
C14 C13 C15 110.1(3)
C9 C13 H13 107.6
C14 C13 H13 107.6
C15 C13 H13 107.6
C13 C14 H14A 109.5
C13 C14 H14B 109.5
H14A C14 H14B 109.5
C13 C14 H14C 109.5
H14A C14 H14C 109.5
H14B C14 H14C 109.5
C13 C15 H15A 109.5
C13 C15 H15B 109.5
H15A C15 H15B 109.5
C13 C15 H15C 109.5
H15A C15 H15C 109.5
H15B C15 H15C 109.5
C21 C16 C17 123.7(3)
C21 C16 N1 118.5(3)
C17 C16 N1 117.4(3)
C18 C17 C16 116.3(4)
C18 C17 C22 121.5(3)
C16 C17 C22 122.1(3)
C19 C18 C17 121.5(4)
C19 C18 H18 119.3
C17 C18 H18 119.3
C18 C19 C20 120.8(4)
C18 C19 H19 119.6
C20 C19 H19 119.6
C19 C20 C21 120.7(4)
C19 C20 H20 119.7
C21 C20 H20 119.6
C16 C21 C20 117.1(3)
C16 C21 C25 122.6(3)
C20 C21 C25 120.3(4)
C24 C22 C17 113.2(3)
C24 C22 C23 110.9(3)
C17 C22 C23 110.5(3)
C24 C22 H22 107.3
C17 C22 H22 107.3
C23 C22 H22 107.3
C22 C23 H23A 109.5
C22 C23 H23B 109.5
H23A C23 H23B 109.5
C22 C23 H23C 109.5
H23A C23 H23C 109.5
H23B C23 H23C 109.5
C22 C24 H24A 109.5
C22 C24 H24B 109.5
H24A C24 H24B 109.5
C22 C24 H24C 109.5
H24A C24 H24C 109.5
H24B C24 H24C 109.5
C27 C25 C26 110.4(4)
C27 C25 C21 112.3(4)
C26 C25 C21 110.4(3)
C27 C25 H25 107.8
C26 C25 H25 107.8
C21 C25 H25 107.8
C25 C26 H26A 109.5
C25 C26 H26B 109.5
H26A C26 H26B 109.5
C25 C26 H26C 109.5
H26A C26 H26C 109.5
H26B C26 H26C 109.5
C25 C27 H27A 109.5
C25 C27 H27B 109.5
H27A C27 H27B 109.5
C25 C27 H27C 109.5
H27A C27 H27C 109.5
H27B C27 H27C 109.5
N4 C28 N3 102.6(3)
N4 C28 Rh1 129.8(2)
N3 C28 Rh1 127.3(2)
C30 C29 N3 106.8(3)
C30 C29 H29 126.6
N3 C29 H29 126.6
C29 C30 N4 106.5(3)
C29 C30 H30 126.8
N4 C30 H30 126.8
C32 C31 C36 123.4(3)
C32 C31 N4 118.2(3)
C36 C31 N4 118.1(3)
C31 C32 C33 116.6(4)
C31 C32 C37 122.2(3)
C33 C32 C37 121.1(4)
C34 C33 C32 121.2(4)
C34 C33 H33 119.4
C32 C33 H33 119.4
C35 C34 C33 120.2(4)
C35 C34 H34 119.9
C33 C34 H34 119.9
C34 C35 C36 122.1(4)
C34 C35 H35 119.0
C36 C35 H35 119.0
C35 C36 C31 116.4(4)
C35 C36 C40 120.9(4)
C31 C36 C40 122.7(3)
C32 C37 C38 113.1(4)
C32 C37 C39 110.9(4)
C38 C37 C39 109.7(4)
C32 C37 H37 107.7
C38 C37 H37 107.7
C39 C37 H37 107.7
C37 C38 H38A 109.5
C37 C38 H38B 109.5
H38A C38 H38B 109.5
C37 C38 H38C 109.5
H38A C38 H38C 109.5
H38B C38 H38C 109.5
C37 C39 H39A 109.5
C37 C39 H39B 109.5
H39A C39 H39B 109.5
C37 C39 H39C 109.5
H39A C39 H39C 109.5
H39B C39 H39C 109.5
C42 C40 C41 110.4(4)
C42 C40 C36 111.7(4)
C41 C40 C36 112.4(3)
C42 C40 H40 107.4
C41 C40 H40 107.4
C36 C40 H40 107.4
C40 C41 H41A 109.5
C40 C41 H41B 109.5
H41A C41 H41B 109.5
C40 C41 H41C 109.5
H41A C41 H41C 109.5
H41B C41 H41C 109.5
C40 C42 H42A 109.5
C40 C42 H42B 109.5
H42A C42 H42B 109.5
C40 C42 H42C 109.5
H42A C42 H42C 109.5
H42B C42 H42C 109.5
C44 C43 C48 124.1(4)
C44 C43 N3 117.4(4)
C48 C43 N3 118.2(4)
C45 C44 C43 116.6(5)
C45 C44 C49 120.4(4)
C43 C44 C49 123.0(4)
C46 C45 C44 121.1(5)
C46 C45 H45 119.4
C44 C45 H45 119.4
C45 C46 C47 121.4(5)
C45 C46 H46 119.3
C47 C46 H46 119.3
C46 C47 C48 120.6(5)
C46 C47 H47 119.7
C48 C47 H47 119.7
C43 C48 C47 116.2(5)
C43 C48 C52 122.6(4)
C47 C48 C52 121.2(4)
C44 C49 C51 111.4(4)
C44 C49 C50 112.3(4)
C51 C49 C50 109.5(4)
C44 C49 H49 107.8
C51 C49 H49 107.8
C50 C49 H49 107.8
C49 C50 H50A 109.5
C49 C50 H50B 109.5
H50A C50 H50B 109.5
C49 C50 H50C 109.5
H50A C50 H50C 109.5
H50B C50 H50C 109.5
C49 C51 H51A 109.5
C49 C51 H51B 109.5
H51A C51 H51B 109.5
C49 C51 H51C 109.5
H51A C51 H51C 109.5
H51B C51 H51C 109.5
C48 C52 C53 113.9(4)
C48 C52 C54 111.5(4)
C53 C52 C54 108.7(4)
C48 C52 H52 107.5
C53 C52 H52 107.5
C54 C52 H52 107.5
C52 C53 H53A 109.5
C52 C53 H53B 109.5
H53A C53 H53B 109.5
C52 C53 H53C 109.5
H53A C53 H53C 109.5
H53B C53 H53C 109.5
C52 C54 H54A 109.5
C52 C54 H54B 109.5
H54A C54 H54B 109.5
C52 C54 H54C 109.5
H54A C54 H54C 109.5
H54B C54 H54C 109.5
C1 N1 C2 111.0(3)
C1 N1 C16 128.5(3)
C2 N1 C16 120.4(3)
C1 N2 C3 112.5(3)
C1 N2 C4 128.3(3)
C3 N2 C4 119.1(3)
C28 N3 C29 112.0(3)
C28 N3 C43 128.2(3)
C29 N3 C43 119.7(3)
C28 N4 C30 112.1(3)
C28 N4 C31 127.4(3)
C30 N4 C31 120.5(3)
O2 O1 Rh1 69.36(18)
O1 O2 Rh1 69.7(2)
O2B Rh1 O1B 43.0(18)
O2B Rh1 O2 133.5(13)
O1B Rh1 O2 176.5(12)
O2B Rh1 O1 174.3(14)
O1B Rh1 O1 142.5(11)
O2 Rh1 O1 41.0(2)
O2B Rh1 C1 89.2(11)
O1B Rh1 C1 89.1(10)
O2 Rh1 C1 91.07(13)
O1 Rh1 C1 89.59(13)
O2B Rh1 C28 92.4(11)
O1B Rh1 C28 92.6(10)
O2 Rh1 C28 87.28(13)
O1 Rh1 C28 88.74(13)
C1 Rh1 C28 178.23(14)
O2B Rh1 Cl1B 157.1(14)
O1B Rh1 Cl1B 159.8(11)
O2 Rh1 Cl1B 23.6(3)
O1 Rh1 Cl1B 17.4(3)
C1 Rh1 Cl1B 91.3(3)
C28 Rh1 Cl1B 87.0(3)
O2B Rh1 Cl1 23.3(13)
O1B Rh1 Cl1 19.8(11)
O2 Rh1 Cl1 156.76(13)
O1 Rh1 Cl1 162.27(14)
C1 Rh1 Cl1 89.56(10)
C28 Rh1 Cl1 92.21(10)
Cl1B Rh1 Cl1 179.1(3)
O1B O2B Rh1 70(2)
O2B O1B Rh1 67.1(19)

loop_
_geom_bond_atom_site_label_1
_geom_bond_atom_site_label_2
_geom_bond_distance
C1 N2 1.356(4)
C1 N1 1.378(4)
C1 Rh1 2.059(4)
C2 C3 1.334(5)
C2 N1 1.385(4)
C2 H2 0.9500
C3 N2 1.383(4)
C3 H3 0.9500
C4 C9 1.390(5)
C4 C5 1.392(5)
C4 N2 1.456(4)
C5 C6 1.400(5)
C5 C10 1.516(5)
C6 C7 1.378(5)
C6 H6 0.9500
C7 C8 1.377(5)
C7 H7 0.9500
C8 C9 1.395(5)
C8 H8 0.9500
C9 C13 1.523(5)
C10 C12 1.506(5)
C10 C11 1.517(5)
C10 H10 1.0000
C11 H11A 0.9800
C11 H11B 0.9800
C11 H11C 0.9800
C12 H12A 0.9800
C12 H12B 0.9800
C12 H12C 0.9800
C13 C14 1.528(5)
C13 C15 1.534(5)
C13 H13 1.0000
C14 H14A 0.9800
C14 H14B 0.9800
C14 H14C 0.9800
C15 H15A 0.9800
C15 H15B 0.9800
C15 H15C 0.9800
C16 C21 1.394(5)
C16 C17 1.403(5)
C16 N1 1.442(4)
C17 C18 1.393(5)
C17 C22 1.517(5)
C18 C19 1.375(5)
C18 H18 0.9500
C19 C20 1.379(5)
C19 H19 0.9500
C20 C21 1.395(5)
C20 H20 0.9500
C21 C25 1.531(5)
C22 C24 1.514(5)
C22 C23 1.517(5)
C22 H22 1.0000
C23 H23A 0.9800
C23 H23B 0.9800
C23 H23C 0.9800
C24 H24A 0.9800
C24 H24B 0.9800
C24 H24C 0.9800
C25 C27 1.525(6)
C25 C26 1.527(6)
C25 H25 1.0000
C26 H26A 0.9800
C26 H26B 0.9800
C26 H26C 0.9800
C27 H27A 0.9800
C27 H27B 0.9800
C27 H27C 0.9800
C28 N4 1.359(4)
C28 N3 1.364(4)
C28 Rh1 2.063(3)
C29 C30 1.334(5)
C29 N3 1.379(4)
C29 H29 0.9500
C30 N4 1.385(4)
C30 H30 0.9500
C31 C32 1.391(5)
C31 C36 1.401(5)
C31 N4 1.452(4)
C32 C33 1.399(5)
C32 C37 1.519(5)
C33 C34 1.377(6)
C33 H33 0.9500
C34 C35 1.362(6)
C34 H34 0.9500
C35 C36 1.389(5)
C35 H35 0.9500
C36 C40 1.512(5)
C37 C38 1.524(6)
C37 C39 1.538(6)
C37 H37 1.0000
C38 H38A 0.9800
C38 H38B 0.9800
C38 H38C 0.9800
C39 H39A 0.9800
C39 H39B 0.9800
C39 H39C 0.9800
C40 C42 1.507(6)
C40 C41 1.508(5)
C40 H40 1.0000
C41 H41A 0.9800
C41 H41B 0.9800
C41 H41C 0.9800
C42 H42A 0.9800
C42 H42B 0.9800
C42 H42C 0.9800
C43 C44 1.396(5)
C43 C48 1.395(5)
C43 N3 1.453(4)
C44 C45 1.394(6)
C44 C49 1.510(6)
C45 C46 1.359(7)
C45 H45 0.9500
C46 C47 1.380(7)
C46 H46 0.9500
C47 C48 1.406(6)
C47 H47 0.9500
C48 C52 1.509(6)
C49 C51 1.531(6)
C49 C50 1.540(6)
C49 H49 1.0000
C50 H50A 0.9800
C50 H50B 0.9800
C50 H50C 0.9800
C51 H51A 0.9800
C51 H51B 0.9800
C51 H51C 0.9800
C52 C53 1.514(6)
C52 C54 1.532(6)
C52 H52 1.0000
C53 H53A 0.9800
C53 H53B 0.9800
C53 H53C 0.9800
C54 H54A 0.9800
C54 H54B 0.9800
C54 H54C 0.9800
O1 O2 1.391(6)
O1 Rh1 1.990(3)
O2 Rh1 1.986(3)
Cl1 Rh1 2.2837(15)
Rh1 O2B 1.92(4)
Rh1 O1B 1.95(3)
Rh1 Cl1B 2.276(12)
O2B O1B 1.42(5)

loop_
_geom_torsion_atom_site_label_1
_geom_torsion_atom_site_label_2
_geom_torsion_atom_site_label_3
_geom_torsion_atom_site_label_4
_geom_torsion
N1 C2 C3 N2 -0.8(4)
C9 C4 C5 C6 -2.6(5)
N2 C4 C5 C6 168.9(3)
C9 C4 C5 C10 178.7(3)
N2 C4 C5 C10 -9.9(5)
C4 C5 C6 C7 0.4(5)
C10 C5 C6 C7 179.1(4)
C5 C6 C7 C8 1.5(6)
C6 C7 C8 C9 -1.2(6)
C5 C4 C9 C8 2.9(5)
N2 C4 C9 C8 -168.7(3)
C5 C4 C9 C13 -177.7(3)
N2 C4 C9 C13 10.8(5)
C7 C8 C9 C4 -0.9(5)
C7 C8 C9 C13 179.7(3)
C4 C5 C10 C12 -129.9(4)
C6 C5 C10 C12 51.4(5)
C4 C5 C10 C11 105.2(4)
C6 C5 C10 C11 -73.4(5)
C4 C9 C13 C14 -102.7(4)
C8 C9 C13 C14 76.8(5)
C4 C9 C13 C15 133.3(4)
C8 C9 C13 C15 -47.3(5)
C21 C16 C17 C18 0.3(6)
N1 C16 C17 C18 173.2(3)
C21 C16 C17 C22 -177.2(4)
N1 C16 C17 C22 -4.4(5)
C16 C17 C18 C19 -0.7(6)
C22 C17 C18 C19 176.9(4)
C17 C18 C19 C20 1.0(7)
C18 C19 C20 C21 -1.0(7)
C17 C16 C21 C20 -0.3(6)
N1 C16 C21 C20 -173.1(3)
C17 C16 C21 C25 176.4(4)
N1 C16 C21 C25 3.7(6)
C19 C20 C21 C16 0.6(6)
C19 C20 C21 C25 -176.2(4)
C18 C17 C22 C24 42.0(5)
C16 C17 C22 C24 -140.6(4)
C18 C17 C22 C23 -83.1(5)
C16 C17 C22 C23 94.3(4)
C16 C21 C25 C27 134.3(4)
C20 C21 C25 C27 -49.0(5)
C16 C21 C25 C26 -102.0(5)
C20 C21 C25 C26 74.7(5)
N3 C29 C30 N4 -0.4(4)
C36 C31 C32 C33 -0.7(6)
N4 C31 C32 C33 -174.8(3)
C36 C31 C32 C37 176.2(4)
N4 C31 C32 C37 2.2(5)
C31 C32 C33 C34 0.3(6)
C37 C32 C33 C34 -176.7(4)
C32 C33 C34 C35 0.4(6)
C33 C34 C35 C36 -0.8(6)
C34 C35 C36 C31 0.4(6)
C34 C35 C36 C40 179.1(4)
C32 C31 C36 C35 0.4(5)
N4 C31 C36 C35 174.4(3)
C32 C31 C36 C40 -178.3(3)
N4 C31 C36 C40 -4.3(5)
C31 C32 C37 C38 141.0(4)
C33 C32 C37 C38 -42.2(5)
C31 C32 C37 C39 -95.3(4)
C33 C32 C37 C39 81.5(5)
C35 C36 C40 C42 -73.2(5)
C31 C36 C40 C42 105.5(5)
C35 C36 C40 C41 51.6(5)
C31 C36 C40 C41 -129.8(4)
C48 C43 C44 C45 2.2(6)
N3 C43 C44 C45 -171.0(3)
C48 C43 C44 C49 -176.9(4)
N3 C43 C44 C49 9.9(6)
C43 C44 C45 C46 -1.0(7)
C49 C44 C45 C46 178.1(4)
C44 C45 C46 C47 -0.6(8)
C45 C46 C47 C48 1.3(8)
C44 C43 C48 C47 -1.5(6)
N3 C43 C48 C47 171.6(3)
C44 C43 C48 C52 179.9(4)
N3 C43 C48 C52 -7.0(6)
C46 C47 C48 C43 -0.3(7)
C46 C47 C48 C52 178.3(4)
C45 C44 C49 C51 71.7(5)
C43 C44 C49 C51 -109.2(5)
C45 C44 C49 C50 -51.5(5)
C43 C44 C49 C50 127.5(4)
C43 C48 C52 C53 -129.5(4)
C47 C48 C52 C53 52.0(6)
C43 C48 C52 C54 107.0(5)
C47 C48 C52 C54 -71.4(6)
N2 C1 N1 C2 0.7(4)
Rh1 C1 N1 C2 178.5(2)
N2 C1 N1 C16 -176.6(3)
Rh1 C1 N1 C16 1.3(5)
C3 C2 N1 C1 0.1(4)
C3 C2 N1 C16 177.6(3)
C21 C16 N1 C1 -104.2(4)
C17 C16 N1 C1 82.5(5)
C21 C16 N1 C2 78.8(4)
C17 C16 N1 C2 -94.5(4)
N1 C1 N2 C3 -1.2(4)
Rh1 C1 N2 C3 -179.1(2)
N1 C1 N2 C4 -179.0(3)
Rh1 C1 N2 C4 3.2(5)
C2 C3 N2 C1 1.3(4)
C2 C3 N2 C4 179.3(3)
C9 C4 N2 C1 -100.3(4)
C5 C4 N2 C1 87.6(4)
C9 C4 N2 C3 82.0(4)
C5 C4 N2 C3 -90.0(4)
N4 C28 N3 C29 1.2(4)
Rh1 C28 N3 C29 -174.0(3)
N4 C28 N3 C43 -176.0(3)
Rh1 C28 N3 C43 8.7(5)
C30 C29 N3 C28 -0.5(5)
C30 C29 N3 C43 177.0(3)
C44 C43 N3 C28 -108.9(4)
C48 C43 N3 C28 77.5(5)
C44 C43 N3 C29 74.0(5)
C48 C43 N3 C29 -99.6(4)
N3 C28 N4 C30 -1.5(4)
Rh1 C28 N4 C30 173.6(3)
N3 C28 N4 C31 -179.4(3)
Rh1 C28 N4 C31 -4.4(5)
C29 C30 N4 C28 1.3(4)
C29 C30 N4 C31 179.3(3)
C32 C31 N4 C28 -98.3(4)
C36 C31 N4 C28 87.3(4)
C32 C31 N4 C30 83.9(4)
C36 C31 N4 C30 -90.4(4)
O1 O2 Rh1 O2B 178.1(15)
O1 O2 Rh1 O1B -179(100)
O1 O2 Rh1 C1 88.15(19)
O1 O2 Rh1 C28 -91.2(2)
O1 O2 Rh1 Cl1B -2.5(8)
O1 O2 Rh1 Cl1 179.5(2)
O2 O1 Rh1 O2B -14(11)
O2 O1 Rh1 O1B 179.9(16)
O2 O1 Rh1 C1 -92.10(19)
O2 O1 Rh1 C28 87.30(19)
O2 O1 Rh1 Cl1B 3.4(11)
O2 O1 Rh1 Cl1 -179.4(3)
N2 C1 Rh1 O2B -87.9(13)
N1 C1 Rh1 O2B 94.7(13)
N2 C1 Rh1 O1B -131.0(11)
N1 C1 Rh1 O1B 51.7(11)
N2 C1 Rh1 O2 45.6(3)
N1 C1 Rh1 O2 -131.8(3)
N2 C1 Rh1 O1 86.5(3)
N1 C1 Rh1 O1 -90.9(3)
N2 C1 Rh1 C28 67(4)
N1 C1 Rh1 C28 -111(4)
N2 C1 Rh1 Cl1B 69.2(4)
N1 C1 Rh1 Cl1B -108.2(4)
N2 C1 Rh1 Cl1 -111.2(3)
N1 C1 Rh1 Cl1 71.4(3)
N4 C28 Rh1 O2B 43.7(13)
N3 C28 Rh1 O2B -142.4(13)
N4 C28 Rh1 O1B 86.8(11)
N3 C28 Rh1 O1B -99.3(11)
N4 C28 Rh1 O2 -89.8(3)
N3 C28 Rh1 O2 84.2(3)
N4 C28 Rh1 O1 -130.7(3)
N3 C28 Rh1 O1 43.2(3)
N4 C28 Rh1 C1 -111(4)
N3 C28 Rh1 C1 63(4)
N4 C28 Rh1 Cl1B -113.4(4)
N3 C28 Rh1 Cl1B 60.5(4)
N4 C28 Rh1 Cl1 67.0(3)
N3 C28 Rh1 Cl1 -119.1(3)
O2 Rh1 O2B O1B 179.7(14)
O1 Rh1 O2B O1B -167(10)
C1 Rh1 O2B O1B -89.5(19)
C28 Rh1 O2B O1B 91.2(19)
Cl1B Rh1 O2B O1B 179(2)
Cl1 Rh1 O2B O1B 1(2)
O2 Rh1 O1B O2B -3(17)
O1 Rh1 O1B O2B 178.0(16)
C1 Rh1 O1B O2B 90(2)
C28 Rh1 O1B O2B -91(2)
Cl1B Rh1 O1B O2B -179(2)
Cl1 Rh1 O1B O2B -1(2)
